data_7040559
loop_
_publ_author_name
'Chen, Zilu'
'Hu, Zhaobo'
'Li, Yisheng'
'Liang, Yuning'
'Wang, Xinyu'
'Ouyang, Li'
'Zhao, Qin'
'Cheng, Haiyan'
'Liang, Fupei'

_publ_section_title
;
 Manganese clusters of aromatic oximes: synthesis, structure and magnetic
 properties.
;
_journal_issue 39
_journal_name_full 'Dalton transactions (Cambridge, England : 2003)'
_journal_page_first 15634
_journal_page_last 15643
_journal_paper_doi 10.1039/c6dt03207a
_journal_volume 45
_journal_year 2016
_chemical_formula_moiety 'C30 H25 Cl Mn3 N7 O14, 2(C3 H7 N O), C H4 O'
_chemical_formula_sum 'C37 H43 Cl Mn3 N9 O17'
_chemical_formula_weight 1086.07
_chemical_name_systematic
; 
 ? 
;
_space_group_IT_number 169
_symmetry_cell_setting hexagonal
_symmetry_space_group_name_Hall 'P 61'
_symmetry_space_group_name_H-M 'P 61'
_atom_sites_solution_hydrogens geom
_atom_sites_solution_primary direct
_atom_sites_solution_secondary difmap
_audit_creation_method SHELXL-97
_audit_update_record
;
2016-08-08 deposited with the CCDC.
2016-09-02 downloaded from the CCDC.
;
_cell_angle_alpha 90.00
_cell_angle_beta 90.00
_cell_angle_gamma 120.00
_cell_formula_units_Z 6
_cell_length_a 20.1846(4)
_cell_length_b 20.1846(4)
_cell_length_c 20.1893(6)
_cell_measurement_reflns_used 14491
_cell_measurement_temperature 298(2)
_cell_measurement_theta_max 29.2178
_cell_measurement_theta_min 2.8482
_cell_volume 7123.5(3)
_computing_cell_refinement
;
CrysAlisPro, Agilent Technologies,
Version 1.171.35.19 (release 27-10-2011 CrysAlis171 .NET)
(compiled Oct 27 2011,15:02:11)
;
_computing_data_collection
;
CrysAlisPro, Agilent Technologies,
Version 1.171.35.19 (release 27-10-2011 CrysAlis171 .NET)
(compiled Oct 27 2011,15:02:11)
;
_computing_data_reduction
;
CrysAlisPro, Agilent Technologies,
Version 1.171.35.19 (release 27-10-2011 CrysAlis171 .NET)
(compiled Oct 27 2011,15:02:11)
;
_computing_molecular_graphics 'SHELXTL (Bruker, 1998)'
_computing_publication_material 'SHELXTL (Bruker, 1998)'
_computing_structure_refinement 'SHELXL-97 (Sheldrick, 2008)'
_computing_structure_solution 'SHELXS-97 (Sheldrick, 2008)'
_diffrn_ambient_temperature 298(2)
_diffrn_measured_fraction_theta_full 0.997
_diffrn_measured_fraction_theta_max 0.997
_diffrn_measurement_device_type 'SuperNova, Single source at offset, Eos'
_diffrn_measurement_method '\w scans'
_diffrn_radiation_monochromator mirror
_diffrn_radiation_source 'SuperNova (Mo) X-ray Source'
_diffrn_radiation_type MoK\a
_diffrn_radiation_wavelength 0.71073
_diffrn_reflns_av_R_equivalents 0.0796
_diffrn_reflns_av_sigmaI/netI 0.0605
_diffrn_reflns_limit_h_max 24
_diffrn_reflns_limit_h_min -24
_diffrn_reflns_limit_k_max 24
_diffrn_reflns_limit_k_min -24
_diffrn_reflns_limit_l_max 24
_diffrn_reflns_limit_l_min -23
_diffrn_reflns_number 80754
_diffrn_reflns_theta_full 25.09
_diffrn_reflns_theta_max 25.09
_diffrn_reflns_theta_min 2.85
_exptl_absorpt_coefficient_mu 0.920
_exptl_absorpt_correction_T_max 0.8446
_exptl_absorpt_correction_T_min 0.7828
_exptl_absorpt_correction_type multi-scan
_exptl_absorpt_process_details
;
CrysAlisPro, Agilent Technologies,
Version 1.171.35.21 (release 20-01-2012 CrysAlis171 .NET)
(compiled Jan 23 2012,18:06:46)
Empirical absorption correction using spherical harmonics,
 implemented in SCALE3 ABSPACK scaling algorithm.
;
_exptl_crystal_colour 'black brown'
_exptl_crystal_density_diffrn 1.519
_exptl_crystal_density_method 'not measured'
_exptl_crystal_description block
_exptl_crystal_F_000 3336
_exptl_crystal_size_max 0.28
_exptl_crystal_size_mid 0.25
_exptl_crystal_size_min 0.19
_refine_diff_density_max 0.374
_refine_diff_density_min -0.298
_refine_diff_density_rms 0.056
_refine_ls_extinction_method none
_refine_ls_goodness_of_fit_ref 1.011
_refine_ls_hydrogen_treatment constr
_refine_ls_matrix_type full
_refine_ls_number_parameters 612
_refine_ls_number_reflns 8404
_refine_ls_number_restraints 56
_refine_ls_restrained_S_all 1.023
_refine_ls_R_factor_all 0.0785
_refine_ls_R_factor_gt 0.0510
_refine_ls_shift/su_max 0.001
_refine_ls_shift/su_mean 0.000
_refine_ls_structure_factor_coef Fsqd
_refine_ls_weighting_details 'calc w=1/[\s^2^(Fo^2^)+(0.0479P)^2^+0.0000P] where P=(Fo^2^+2Fc^2^)/3'
_refine_ls_weighting_scheme calc
_refine_ls_wR_factor_gt 0.1159
_refine_ls_wR_factor_ref 0.1306
_reflns_number_gt 5887
_reflns_number_total 8404
_reflns_threshold_expression >2sigma(I)
_cod_data_source_file c6dt03207a2.cif
_cod_data_source_block 0413-czl-yjh-m314346
_cod_depositor_comments
;
The following automatic conversions were performed:

'_symmetry_cell_setting' value 'Hexagonal' changed to 'hexagonal'
according to
/usr/data/users/saulius/crontab/automatic-downloads/rss-feeds/RSC/lib/dictionaries/cif_core.dic
dictionary named 'cif_core.dic' version 2.4.2 from 2011-04-26.

Automatic conversion script
Id: cif_fix_values 4268 2015-11-12 08:31:59Z antanas 

 Adding full bibliography for 7040559--7040563.cif.

 Adding full bibliography for 7040559--7040563.cif.
;
_cod_original_cell_volume 7123.4(3)
_cod_database_code 7040559

loop_
_symmetry_equiv_pos_as_xyz
'x, y, z'
'x-y, x, z+1/6'
'-y, x-y, z+1/3'
'-x, -y, z+1/2'
'-x+y, -x, z+2/3'
'y, -x+y, z+5/6'

loop_
_atom_site_label
_atom_site_type_symbol
_atom_site_fract_x
_atom_site_fract_y
_atom_site_fract_z
_atom_site_U_iso_or_equiv
_atom_site_adp_type
_atom_site_occupancy
_atom_site_symmetry_multiplicity
_atom_site_calc_flag
_atom_site_refinement_flags
Mn1 Mn -0.11391(4) 0.59398(4) 0.09029(5) 0.0453(2) Uani 1 1 d .
Mn2 Mn 0.06500(4) 0.72550(5) 0.08874(5) 0.0489(2) Uani 1 1 d .
Mn3 Mn 0.01755(5) 0.54508(5) 0.07854(5) 0.0512(3) Uani 1 1 d .
C1 C -0.2118(3) 0.4272(3) 0.0865(3) 0.0378(13) Uani 1 1 d .
C2 C -0.2776(3) 0.4398(3) 0.0849(3) 0.0426(13) Uani 1 1 d .
C3 C -0.3494(3) 0.3610(3) 0.0819(3) 0.0475(14) Uani 1 1 d .
C4 C -0.3225(3) 0.3062(3) 0.0846(3) 0.0438(13) Uani 1 1 d .
C5 C -0.3659(4) 0.2275(3) 0.0841(4) 0.0580(16) Uani 1 1 d .
H5 H -0.4190 0.2029 0.0836 0.070 Uiso 1 1 calc R
C6 C -0.3284(4) 0.1868(4) 0.0846(4) 0.079(2) Uani 1 1 d .
H6 H -0.3566 0.1337 0.0826 0.095 Uiso 1 1 calc R
C7 C -0.2505(4) 0.2224(4) 0.0879(5) 0.085(2) Uani 1 1 d .
H7 H -0.2267 0.1932 0.0901 0.102 Uiso 1 1 calc R
C8 C -0.2059(4) 0.3024(4) 0.0881(4) 0.0651(18) Uani 1 1 d .
H8 H -0.1528 0.3267 0.0893 0.078 Uiso 1 1 calc R
C9 C -0.2433(3) 0.3438(3) 0.0864(3) 0.0427(13) Uani 1 1 d .
C10 C -0.0029(3) 0.8248(3) 0.0921(3) 0.0444(14) Uani 1 1 d .
C11 C 0.0739(3) 0.8891(3) 0.0904(3) 0.0544(16) Uani 1 1 d .
C12 C 0.0688(4) 0.9615(4) 0.0933(4) 0.0631(18) Uani 1 1 d .
C13 C -0.0138(4) 0.9350(3) 0.0946(3) 0.0562(16) Uani 1 1 d .
C14 C -0.0486(5) 0.9785(4) 0.0975(4) 0.080(2) Uani 1 1 d .
H14 H -0.0200 1.0316 0.0974 0.096 Uiso 1 1 calc R
C15 C -0.1273(5) 0.9406(4) 0.1006(4) 0.078(2) Uani 1 1 d .
H15 H -0.1523 0.9687 0.1032 0.094 Uiso 1 1 calc R
C16 C -0.1699(4) 0.8614(4) 0.1001(4) 0.070(2) Uani 1 1 d .
H16 H -0.2229 0.8377 0.1023 0.084 Uiso 1 1 calc R
C17 C -0.1360(4) 0.8168(4) 0.0964(4) 0.0611(18) Uani 1 1 d .
H17 H -0.1653 0.7637 0.0955 0.073 Uiso 1 1 calc R
C18 C -0.0566(3) 0.8540(3) 0.0939(3) 0.0506(15) Uani 1 1 d .
C19 C 0.1850(3) 0.6150(3) 0.0871(3) 0.0448(13) Uani 1 1 d .
C20 C 0.1717(3) 0.5361(4) 0.0913(4) 0.0561(16) Uani 1 1 d .
C21 C 0.2498(4) 0.5436(4) 0.0891(4) 0.0672(19) Uani 1 1 d .
C22 C 0.3048(3) 0.6254(4) 0.0860(3) 0.0547(17) Uani 1 1 d .
C23 C 0.3838(4) 0.6613(5) 0.0836(3) 0.0627(18) Uani 1 1 d .
H23 H 0.4086 0.6329 0.0833 0.075 Uiso 1 1 calc R
C24 C 0.4253(4) 0.7410(4) 0.0817(4) 0.0643(19) Uani 1 1 d .
H24 H 0.4784 0.7662 0.0792 0.077 Uiso 1 1 calc R
C25 C 0.3877(3) 0.7827(4) 0.0833(3) 0.0595(17) Uani 1 1 d .
H25 H 0.4163 0.8359 0.0839 0.071 Uiso 1 1 calc R
C26 C 0.3086(3) 0.7469(4) 0.0842(3) 0.0541(16) Uani 1 1 d .
H26 H 0.2840 0.7754 0.0834 0.065 Uiso 1 1 calc R
C27 C 0.2670(3) 0.6677(4) 0.0862(3) 0.0472(14) Uani 1 1 d .
O1 O -0.01057(19) 0.62110(19) 0.0894(2) 0.0461(9) Uani 1 1 d .
O2 O -0.0871(2) 0.4646(2) 0.0918(3) 0.0586(11) Uani 1 1 d .
O3 O -0.2185(2) 0.5686(2) 0.0877(2) 0.0518(10) Uani 1 1 d .
O4 O -0.4149(2) 0.3491(2) 0.0791(2) 0.0612(12) Uani 1 1 d .
O5 O -0.0910(2) 0.6993(2) 0.0974(2) 0.0544(11) Uani 1 1 d .
O6 O 0.1437(2) 0.8301(2) 0.0924(3) 0.0677(13) Uani 1 1 d .
O7 O 0.1216(3) 1.0269(3) 0.0935(4) 0.105(2) Uani 1 1 d .
O8 O 0.1459(2) 0.7018(2) 0.0822(2) 0.0613(11) Uani 1 1 d .
O9 O 0.0436(2) 0.4697(2) 0.1008(3) 0.0690(13) Uani 1 1 d .
N1 N -0.1427(2) 0.4825(2) 0.0878(3) 0.0433(11) Uani 1 1 d .
N2 N -0.2830(2) 0.5016(2) 0.0850(3) 0.0459(12) Uani 1 1 d .
N3 N -0.0175(2) 0.7549(2) 0.0939(3) 0.0443(11) Uani 1 1 d .
N4 N 0.1403(3) 0.8947(3) 0.0911(3) 0.0669(15) Uani 1 1 d .
N5 N 0.1271(2) 0.6268(3) 0.0861(3) 0.0478(12) Uani 1 1 d .
N6 N 0.1111(3) 0.4725(3) 0.0972(3) 0.0665(16) Uani 1 1 d .
O10 O 0.2626(3) 0.4903(3) 0.0925(4) 0.1030(19) Uani 1 1 d .
Cl1 Cl 0.02020(12) 0.53958(14) -0.04116(12) 0.0904(7) Uani 1 1 d .
O11 O 0.0681(2) 0.7217(2) 0.1991(2) 0.0554(12) Uani 1 1 d .
H111 H 0.0550 0.6747 0.2040 0.083 Uiso 1 1 d R
H112 H 0.1145 0.7476 0.2119 0.083 Uiso 1 1 d R
O12 O 0.0532(4) 0.7302(4) -0.0198(3) 0.102(2) Uani 1 1 d DU
C28 C 0.0730(8) 0.7732(8) -0.0643(7) 0.194(6) Uani 1 1 d DU
H28 H 0.0432 0.7947 -0.0755 0.232 Uiso 1 1 calc R
N7 N 0.1364(6) 0.7932(6) -0.1000(6) 0.173(4) Uani 1 1 d DU
C29 C 0.1708(14) 0.8564(13) -0.1500(12) 0.426(17) Uani 1 1 d DU
H29A H 0.1368 0.8437 -0.1871 0.639 Uiso 1 1 calc R
H29B H 0.2190 0.8632 -0.1647 0.639 Uiso 1 1 calc R
H29C H 0.1785 0.9030 -0.1302 0.639 Uiso 1 1 calc R
C30 C 0.1908(7) 0.7698(8) -0.0811(8) 0.211(7) Uani 1 1 d DU
H30A H 0.1995 0.7763 -0.0342 0.316 Uiso 1 1 calc R
H30B H 0.2381 0.8006 -0.1041 0.316 Uiso 1 1 calc R
H30C H 0.1708 0.7170 -0.0924 0.316 Uiso 1 1 calc R
O13 O -0.1209(2) 0.5758(3) 0.2016(2) 0.0618(12) Uani 1 1 d .
H131 H -0.1416 0.5955 0.2251 0.093 Uiso 1 1 d R
H132 H -0.0880 0.5686 0.2200 0.093 Uiso 1 1 d R
O14 O -0.1101(2) 0.5989(2) -0.0217(2) 0.0638(13) Uani 1 1 d .
H141 H -0.1282 0.6254 -0.0379 0.096 Uiso 1 1 d R
H142 H -0.0622 0.6200 -0.0260 0.096 Uiso 1 1 d R
O15 O 0.0105(3) 0.5709(3) 0.2298(4) 0.146(4) Uani 1 1 d D
C31 C 0.0464(4) 0.5429(4) 0.2530(5) 0.092(3) Uani 1 1 d D
H31 H 0.0993 0.5736 0.2562 0.111 Uiso 1 1 calc R
N8 N 0.0151(3) 0.4716(3) 0.2739(3) 0.0715(17) Uani 1 1 d D
C32 C 0.0618(4) 0.4409(5) 0.3012(5) 0.105(3) Uani 1 1 d D
H32A H 0.1150 0.4777 0.2955 0.158 Uiso 1 1 calc R
H32B H 0.0499 0.3944 0.2786 0.158 Uiso 1 1 calc R
H32C H 0.0509 0.4305 0.3476 0.158 Uiso 1 1 calc R
C33 C -0.0693(3) 0.4234(4) 0.2709(5) 0.118(4) Uani 1 1 d D
H33A H -0.0891 0.4073 0.3149 0.177 Uiso 1 1 calc R
H33B H -0.0829 0.3793 0.2439 0.177 Uiso 1 1 calc R
H33C H -0.0905 0.4524 0.2521 0.177 Uiso 1 1 calc R
O16 O 0.8133(4) 0.6383(4) 0.2757(3) 0.113(2) Uani 1 1 d D
C34 C 0.7738(5) 0.6521(5) 0.2376(5) 0.126(4) Uani 1 1 d D
H34 H 0.7898 0.6594 0.1936 0.152 Uiso 1 1 calc R
N9 N 0.7117(5) 0.6583(5) 0.2493(6) 0.141(4) Uani 1 1 d D
C35 C 0.6881(12) 0.6563(12) 0.3182(7) 0.295(11) Uani 1 1 d DU
H35A H 0.6389 0.6118 0.3250 0.442 Uiso 1 1 calc R
H35B H 0.6852 0.7014 0.3274 0.442 Uiso 1 1 calc R
H35C H 0.7249 0.6545 0.3471 0.442 Uiso 1 1 calc R
C36 C 0.6770(9) 0.6892(12) 0.2055(7) 0.256(10) Uani 1 1 d D
H36A H 0.7161 0.7302 0.1800 0.385 Uiso 1 1 calc R
H36B H 0.6501 0.7082 0.2313 0.385 Uiso 1 1 calc R
H36C H 0.6418 0.6497 0.1763 0.385 Uiso 1 1 calc R
O17 O 0.247(3) 1.056(3) -0.128(2) 0.69(3) Uani 1 1 d DU
H17A H 0.2268 1.0614 -0.0944 1.035 Uiso 1 1 calc R
C37 C 0.236(3) 1.096(3) -0.182(2) 0.62(4) Uani 1 1 d DU
H37A H 0.2016 1.1141 -0.1691 0.934 Uiso 1 1 calc R
H37B H 0.2145 1.0626 -0.2196 0.934 Uiso 1 1 calc R
H37C H 0.2843 1.1395 -0.1947 0.934 Uiso 1 1 calc R

loop_
_atom_site_aniso_label
_atom_site_aniso_U_11
_atom_site_aniso_U_22
_atom_site_aniso_U_33
_atom_site_aniso_U_23
_atom_site_aniso_U_13
_atom_site_aniso_U_12
Mn1 0.0294(4) 0.0334(4) 0.0755(6) -0.0043(5) -0.0061(5) 0.0175(4)
Mn2 0.0300(4) 0.0356(5) 0.0826(7) -0.0011(5) -0.0053(5) 0.0177(4)
Mn3 0.0329(5) 0.0404(5) 0.0863(7) -0.0068(5) -0.0077(5) 0.0227(4)
C1 0.029(3) 0.038(3) 0.051(3) 0.003(3) -0.003(3) 0.020(3)
C2 0.033(3) 0.045(3) 0.042(3) -0.002(3) 0.000(3) 0.014(3)
C3 0.035(3) 0.043(3) 0.053(4) -0.002(3) 0.005(3) 0.011(3)
C4 0.040(3) 0.033(3) 0.048(3) -0.003(3) 0.003(3) 0.010(3)
C5 0.053(4) 0.044(4) 0.068(4) 0.001(4) 0.008(4) 0.018(3)
C6 0.071(5) 0.035(4) 0.118(6) -0.006(4) 0.002(5) 0.017(4)
C7 0.062(5) 0.033(4) 0.161(7) 0.003(5) -0.001(6) 0.025(3)
C8 0.057(4) 0.047(4) 0.095(5) -0.007(4) -0.001(4) 0.029(3)
C9 0.043(3) 0.039(3) 0.050(3) -0.004(3) 0.003(3) 0.024(3)
C10 0.043(3) 0.041(3) 0.057(4) -0.002(3) -0.009(3) 0.026(3)
C11 0.044(4) 0.040(3) 0.080(5) 0.001(4) -0.006(4) 0.020(3)
C12 0.064(4) 0.044(4) 0.085(5) 0.001(4) -0.001(4) 0.030(4)
C13 0.068(4) 0.048(4) 0.062(4) 0.001(3) -0.001(4) 0.035(3)
C14 0.091(6) 0.065(5) 0.109(6) -0.003(5) -0.002(5) 0.058(5)
C15 0.097(6) 0.072(5) 0.095(6) -0.009(4) -0.009(5) 0.064(5)
C16 0.063(4) 0.073(5) 0.091(6) -0.004(4) -0.009(4) 0.047(4)
C17 0.051(4) 0.048(4) 0.092(5) -0.011(4) -0.005(4) 0.031(3)
C18 0.060(4) 0.043(3) 0.056(4) -0.006(3) -0.009(3) 0.031(3)
C19 0.042(3) 0.056(4) 0.050(3) 0.001(3) 0.003(3) 0.036(3)
C20 0.047(4) 0.060(4) 0.071(4) -0.012(4) -0.009(4) 0.034(3)
C21 0.053(4) 0.078(5) 0.092(5) -0.015(5) -0.011(4) 0.048(4)
C22 0.033(3) 0.077(5) 0.061(4) -0.020(4) -0.005(3) 0.033(3)
C23 0.055(4) 0.103(6) 0.051(4) -0.013(4) -0.010(4) 0.055(4)
C24 0.037(4) 0.096(6) 0.061(4) 0.004(4) 0.003(3) 0.034(4)
C25 0.038(3) 0.072(5) 0.060(4) 0.002(4) 0.006(3) 0.021(3)
C26 0.041(3) 0.077(5) 0.053(4) 0.003(4) 0.006(3) 0.036(3)
C27 0.038(3) 0.065(4) 0.048(3) -0.006(3) -0.004(3) 0.033(3)
O1 0.0304(19) 0.039(2) 0.074(3) -0.0022(19) -0.0036(18) 0.0208(18)
O2 0.036(2) 0.034(2) 0.112(3) -0.003(2) -0.006(2) 0.0231(18)
O3 0.033(2) 0.038(2) 0.085(3) -0.002(2) -0.003(2) 0.0191(18)
O4 0.034(2) 0.057(3) 0.088(3) -0.004(3) -0.003(2) 0.019(2)
O5 0.034(2) 0.034(2) 0.099(3) -0.010(2) -0.004(2) 0.0192(18)
O6 0.039(2) 0.043(2) 0.119(4) 0.010(3) -0.005(3) 0.019(2)
O7 0.078(4) 0.034(3) 0.190(6) 0.004(4) 0.019(4) 0.018(3)
O8 0.035(2) 0.047(2) 0.103(3) 0.000(3) -0.004(2) 0.022(2)
O9 0.042(2) 0.049(3) 0.124(4) -0.008(3) -0.011(3) 0.029(2)
N1 0.029(2) 0.039(2) 0.067(3) -0.008(3) -0.009(3) 0.020(2)
N2 0.028(2) 0.038(3) 0.063(3) -0.005(3) -0.005(3) 0.010(2)
N3 0.034(2) 0.031(2) 0.068(3) -0.002(3) -0.007(3) 0.016(2)
N4 0.055(3) 0.039(3) 0.098(5) 0.008(3) -0.015(3) 0.016(3)
N5 0.042(3) 0.043(3) 0.069(3) -0.002(3) -0.002(3) 0.030(2)
N6 0.045(3) 0.041(3) 0.120(5) -0.004(3) -0.015(3) 0.026(3)
O10 0.072(3) 0.089(4) 0.177(6) -0.026(4) -0.023(4) 0.063(3)
Cl1 0.0789(14) 0.1139(18) 0.0876(14) -0.0319(12) -0.0130(11) 0.0552(13)
O11 0.037(2) 0.043(2) 0.078(3) -0.010(2) -0.013(2) 0.0142(19)
O12 0.096(5) 0.114(5) 0.101(5) 0.029(4) 0.004(3) 0.056(4)
C28 0.141(11) 0.149(12) 0.319(19) 0.037(12) 0.029(13) 0.094(10)
N7 0.138(8) 0.159(8) 0.270(13) 0.071(8) 0.075(8) 0.111(8)
C29 0.45(3) 0.40(3) 0.47(3) 0.32(3) 0.20(3) 0.24(3)
C30 0.186(13) 0.254(17) 0.271(16) -0.099(15) -0.077(13) 0.169(13)
O13 0.049(3) 0.074(3) 0.074(3) -0.002(2) 0.000(2) 0.040(2)
O14 0.050(3) 0.068(3) 0.087(3) -0.001(2) -0.013(2) 0.040(2)
O15 0.067(4) 0.088(4) 0.253(10) 0.066(5) -0.055(4) 0.017(3)
C31 0.041(4) 0.066(5) 0.143(8) 0.014(6) -0.025(5) 0.007(4)
N8 0.051(3) 0.050(3) 0.103(5) 0.014(3) -0.001(3) 0.018(3)
C32 0.062(5) 0.076(5) 0.178(9) 0.008(6) -0.002(5) 0.035(5)
C33 0.040(4) 0.076(5) 0.204(11) 0.047(6) 0.000(5) 0.004(4)
O16 0.119(5) 0.121(5) 0.134(6) 0.025(4) 0.024(4) 0.086(5)
C34 0.137(11) 0.077(7) 0.138(10) -0.017(7) 0.069(8) 0.034(7)
N9 0.123(7) 0.144(7) 0.186(9) 0.035(7) 0.079(7) 0.090(7)
C35 0.311(14) 0.296(14) 0.295(14) 0.039(9) 0.023(9) 0.165(10)
C36 0.219(18) 0.50(3) 0.157(13) 0.014(15) 0.003(11) 0.26(2)
O17 0.69(3) 0.69(3) 0.69(3) -0.004(10) -0.004(10) 0.347(15)
C37 0.61(4) 0.63(4) 0.63(4) 0.002(10) -0.003(10) 0.31(2)

loop_
_atom_type_symbol
_atom_type_description
_atom_type_scat_dispersion_real
_atom_type_scat_dispersion_imag
_atom_type_scat_source
C C 0.0033 0.0016 'International Tables Vol C Tables 4.2.6.8 and 6.1.1.4'
H H 0.0000 0.0000 'International Tables Vol C Tables 4.2.6.8 and 6.1.1.4'
O O 0.0106 0.0060 'International Tables Vol C Tables 4.2.6.8 and 6.1.1.4'
Mn Mn 0.3368 0.7283 'International Tables Vol C Tables 4.2.6.8 and 6.1.1.4'
N N 0.0061 0.0033 'International Tables Vol C Tables 4.2.6.8 and 6.1.1.4'
Cl Cl 0.1484 0.1585 'International Tables Vol C Tables 4.2.6.8 and 6.1.1.4'

loop_
_geom_angle_atom_site_label_1
_geom_angle_atom_site_label_2
_geom_angle_atom_site_label_3
_geom_angle
O1 Mn1 O3 177.6(2)
O1 Mn1 O5 93.41(15)
O3 Mn1 O5 85.57(15)
O1 Mn1 N1 89.03(16)
O3 Mn1 N1 92.10(16)
O5 Mn1 N1 176.3(2)
O1 Mn1 O14 88.24(19)
O3 Mn1 O14 89.62(17)
O5 Mn1 O14 92.39(18)
N1 Mn1 O14 90.49(19)
O1 Mn1 O13 91.54(19)
O3 Mn1 O13 90.71(17)
O5 Mn1 O13 93.72(19)
N1 Mn1 O13 83.40(19)
O14 Mn1 O13 173.88(15)
O1 Mn2 O6 176.9(2)
O1 Mn2 O8 92.04(16)
O6 Mn2 O8 86.41(17)
O1 Mn2 N3 90.16(16)
O6 Mn2 N3 91.44(17)
O8 Mn2 N3 177.60(19)
O1 Mn2 O12 90.6(2)
O6 Mn2 O12 92.2(2)
O8 Mn2 O12 93.8(2)
N3 Mn2 O12 85.2(2)
O1 Mn2 O11 88.61(18)
O6 Mn2 O11 88.70(18)
O8 Mn2 O11 90.99(18)
N3 Mn2 O11 90.02(18)
O12 Mn2 O11 175.18(19)
O9 Mn3 O1 159.6(2)
O9 Mn3 O2 85.28(16)
O1 Mn3 O2 91.18(15)
O9 Mn3 N5 90.43(17)
O1 Mn3 N5 88.79(16)
O2 Mn3 N5 167.5(2)
O9 Mn3 Cl1 100.29(17)
O1 Mn3 Cl1 100.07(16)
O2 Mn3 Cl1 98.04(16)
N5 Mn3 Cl1 94.23(17)
N1 C1 C2 122.3(5)
N1 C1 C9 131.0(5)
C2 C1 C9 106.7(4)
N2 C2 C1 132.8(5)
N2 C2 C3 120.3(5)
C1 C2 C3 106.9(5)
O4 C3 C4 129.0(5)
O4 C3 C2 125.4(5)
C4 C3 C2 105.6(5)
C5 C4 C9 121.6(5)
C5 C4 C3 127.7(6)
C9 C4 C3 110.6(5)
C6 C5 C4 118.0(6)
C6 C5 H5 121.0
C4 C5 H5 121.0
C7 C6 C5 121.4(6)
C7 C6 H6 119.3
C5 C6 H6 119.3
C6 C7 C8 121.0(6)
C6 C7 H7 119.5
C8 C7 H7 119.5
C9 C8 C7 117.9(6)
C9 C8 H8 121.0
C7 C8 H8 121.0
C8 C9 C4 120.1(5)
C8 C9 C1 129.8(5)
C4 C9 C1 110.2(5)
N3 C10 C11 122.7(5)
N3 C10 C18 128.8(5)
C11 C10 C18 108.5(5)
N4 C11 C10 133.0(5)
N4 C11 C12 119.0(5)
C10 C11 C12 107.8(5)
O7 C12 C13 127.8(6)
O7 C12 C11 127.0(6)
C13 C12 C11 105.2(5)
C14 C13 C18 121.8(7)
C14 C13 C12 128.1(6)
C18 C13 C12 110.1(5)
C13 C14 C15 117.7(7)
C13 C14 H14 121.2
C15 C14 H14 121.2
C14 C15 C16 121.1(7)
C14 C15 H15 119.4
C16 C15 H15 119.4
C17 C16 C15 122.1(7)
C17 C16 H16 119.0
C15 C16 H16 119.0
C16 C17 C18 117.6(6)
C16 C17 H17 121.2
C18 C17 H17 121.2
C17 C18 C13 119.7(6)
C17 C18 C10 131.9(5)
C13 C18 C10 108.5(5)
N5 C19 C27 131.5(5)
N5 C19 C20 120.1(5)
C27 C19 C20 108.4(5)
N6 C20 C19 131.6(5)
N6 C20 C21 122.6(5)
C19 C20 C21 105.8(5)
O10 C21 C22 128.3(6)
O10 C21 C20 125.3(6)
C22 C21 C20 106.3(5)
C23 C22 C27 121.2(6)
C23 C22 C21 128.3(6)
C27 C22 C21 110.5(5)
C22 C23 C24 118.4(6)
C22 C23 H23 120.8
C24 C23 H23 120.8
C25 C24 C23 120.3(6)
C25 C24 H24 119.9
C23 C24 H24 119.9
C26 C25 C24 121.4(6)
C26 C25 H25 119.3
C24 C25 H25 119.3
C25 C26 C27 118.6(6)
C25 C26 H26 120.7
C27 C26 H26 120.7
C26 C27 C22 120.1(5)
C26 C27 C19 131.0(5)
C22 C27 C19 108.8(5)
Mn1 O1 Mn2 119.16(18)
Mn1 O1 Mn3 120.32(18)
Mn2 O1 Mn3 120.10(18)
N1 O2 Mn3 118.4(3)
N2 O3 Mn1 131.6(3)
N3 O5 Mn1 118.1(3)
N4 O6 Mn2 131.2(3)
N5 O8 Mn2 118.2(3)
N6 O9 Mn3 129.7(4)
C1 N1 O2 117.5(4)
C1 N1 Mn1 123.5(3)
O2 N1 Mn1 118.9(3)
C2 N2 O3 117.7(4)
C10 N3 O5 117.9(4)
C10 N3 Mn2 123.1(4)
O5 N3 Mn2 118.9(3)
C11 N4 O6 118.2(5)
C19 N5 O8 115.2(4)
C19 N5 Mn3 125.0(4)
O8 N5 Mn3 119.3(3)
C20 N6 O9 119.8(5)
Mn2 O11 H111 98.9
Mn2 O11 H112 108.9
H111 O11 H112 106.4
C28 O12 Mn2 141.9(10)
O12 C28 N7 123.8(12)
O12 C28 H28 118.1
N7 C28 H28 118.1
C28 N7 C30 121.6(12)
C28 N7 C29 125.7(12)
C30 N7 C29 110.7(13)
N7 C29 H29A 109.5
N7 C29 H29B 109.5
H29A C29 H29B 109.5
N7 C29 H29C 109.5
H29A C29 H29C 109.5
H29B C29 H29C 109.5
N7 C30 H30A 109.5
N7 C30 H30B 109.5
H30A C30 H30B 109.5
N7 C30 H30C 109.5
H30A C30 H30C 109.5
H30B C30 H30C 109.5
Mn1 O13 H131 118.8
Mn1 O13 H132 118.6
H131 O13 H132 116.9
Mn1 O14 H141 113.3
Mn1 O14 H142 97.4
H141 O14 H142 112.9
O15 C31 N8 124.0(7)
O15 C31 H31 118.0
N8 C31 H31 118.0
C31 N8 C32 121.5(6)
C31 N8 C33 118.0(6)
C32 N8 C33 120.5(6)
N8 C32 H32A 109.5
N8 C32 H32B 109.5
H32A C32 H32B 109.5
N8 C32 H32C 109.5
H32A C32 H32C 109.5
H32B C32 H32C 109.5
N8 C33 H33A 109.5
N8 C33 H33B 109.5
H33A C33 H33B 109.5
N8 C33 H33C 109.5
H33A C33 H33C 109.5
H33B C33 H33C 109.5
O16 C34 N9 130.4(10)
O16 C34 H34 114.8
N9 C34 H34 114.8
C34 N9 C36 127.4(11)
C34 N9 C35 118.2(13)
C36 N9 C35 111.8(11)
N9 C35 H35A 109.5
N9 C35 H35B 109.5
H35A C35 H35B 109.5
N9 C35 H35C 109.5
H35A C35 H35C 109.5
H35B C35 H35C 109.5
N9 C36 H36A 109.5
N9 C36 H36B 109.5
H36A C36 H36B 109.5
N9 C36 H36C 109.5
H36A C36 H36C 109.5
H36B C36 H36C 109.5
C37 O17 H17A 109.5
O17 C37 H37A 109.5
O17 C37 H37B 109.5
H37A C37 H37B 109.5
O17 C37 H37C 109.5
H37A C37 H37C 108.0
H37B C37 H37C 109.5

loop_
_geom_bond_atom_site_label_1
_geom_bond_atom_site_label_2
_geom_bond_distance
Mn1 O1 1.873(3)
Mn1 O3 1.907(4)
Mn1 O5 1.941(3)
Mn1 N1 2.025(4)
Mn1 O14 2.264(5)
Mn1 O13 2.271(4)
Mn2 O1 1.885(3)
Mn2 O6 1.906(4)
Mn2 O8 1.921(4)
Mn2 N3 2.030(4)
Mn2 O12 2.212(6)
Mn2 O11 2.232(4)
Mn3 O9 1.896(4)
Mn3 O1 1.896(4)
Mn3 O2 1.933(4)
Mn3 N5 1.997(5)
Mn3 Cl1 2.421(2)
C1 N1 1.279(6)
C1 C2 1.471(7)
C1 C9 1.472(7)
C2 N2 1.306(6)
C2 C3 1.526(7)
C3 O4 1.220(6)
C3 C4 1.457(7)
C4 C5 1.378(7)
C4 C9 1.387(7)
C5 C6 1.367(9)
C5 H5 0.9300
C6 C7 1.365(9)
C6 H6 0.9300
C7 C8 1.400(8)
C7 H7 0.9300
C8 C9 1.377(8)
C8 H8 0.9300
C10 N3 1.291(6)
C10 C11 1.441(7)
C10 C18 1.469(7)
C11 N4 1.288(7)
C11 C12 1.516(8)
C12 O7 1.214(7)
C12 C13 1.475(9)
C13 C14 1.372(8)
C13 C18 1.417(8)
C14 C15 1.378(10)
C14 H14 0.9300
C15 C16 1.386(9)
C15 H15 0.9300
C16 C17 1.379(8)
C16 H16 0.9300
C17 C18 1.391(8)
C17 H17 0.9300
C19 N5 1.303(6)
C19 C27 1.454(7)
C19 C20 1.479(8)
C20 N6 1.260(7)
C20 C21 1.507(8)
C21 O10 1.227(7)
C21 C22 1.459(9)
C22 C23 1.383(8)
C22 C27 1.400(8)
C23 C24 1.394(9)
C23 H23 0.9300
C24 C25 1.388(8)
C24 H24 0.9300
C25 C26 1.385(8)
C25 H25 0.9300
C26 C27 1.386(8)
C26 H26 0.9300
O2 N1 1.342(5)
O3 N2 1.329(5)
O5 N3 1.342(5)
O6 N4 1.339(6)
O8 N5 1.367(5)
O9 N6 1.337(6)
O11 H111 0.8538
O11 H112 0.8516
O12 C28 1.171(8)
C28 N7 1.343(8)
C28 H28 0.9300
N7 C30 1.445(8)
N7 C29 1.497(9)
C29 H29A 0.9600
C29 H29B 0.9600
C29 H29C 0.9600
C30 H30A 0.9600
C30 H30B 0.9600
C30 H30C 0.9600
O13 H131 0.8503
O13 H132 0.8346
O14 H141 0.8488
O14 H142 0.8444
O15 C31 1.216(6)
C31 N8 1.319(6)
C31 H31 0.9300
N8 C32 1.469(7)
N8 C33 1.482(7)
C32 H32A 0.9600
C32 H32B 0.9600
C32 H32C 0.9600
C33 H33A 0.9600
C33 H33B 0.9600
C33 H33C 0.9600
O16 C34 1.236(8)
C34 N9 1.343(8)
C34 H34 0.9300
N9 C36 1.449(9)
N9 C35 1.463(9)
C35 H35A 0.9600
C35 H35B 0.9600
C35 H35C 0.9600
C36 H36A 0.9600
C36 H36B 0.9600
C36 H36C 0.9600
O17 C37 1.450(10)
O17 H17A 0.8200
C37 H37A 0.9700
C37 H37B 0.9600
C37 H37C 0.9600

loop_
_geom_hbond_atom_site_label_D
_geom_hbond_atom_site_label_H
_geom_hbond_atom_site_label_A
_geom_hbond_distance_DH
_geom_hbond_distance_HA
_geom_hbond_distance_DA
_geom_hbond_angle_DHA
_geom_hbond_site_symmetry_A
O11 H111 O15 0.85 1.89 2.730(7) 166.8 .
O11 H112 O3 0.85 1.95 2.778(5) 164.5 2_665
O11 H112 N2 0.85 2.54 3.202(6) 135.7 2_665
O13 H131 O16 0.85 1.84 2.695(8) 179.8 1_455
O13 H132 O15 0.83 1.97 2.761(7) 156.8 .
O14 H141 O6 0.85 1.95 2.799(6) 179.5 6_454
O14 H141 N4 0.85 2.52 3.275(7) 148.3 6_454
O14 H142 O12 0.84 2.28 3.025(8) 147.1 .
O14 H142 Cl1 0.84 2.86 3.414(4) 124.7 .

loop_
_geom_torsion_atom_site_label_1
_geom_torsion_atom_site_label_2
_geom_torsion_atom_site_label_3
_geom_torsion_atom_site_label_4
_geom_torsion
N1 C1 C2 N2 -0.7(11)
C9 C1 C2 N2 179.2(7)
N1 C1 C2 C3 178.6(5)
C9 C1 C2 C3 -1.5(7)
N2 C2 C3 O4 0.5(10)
C1 C2 C3 O4 -179.0(6)
N2 C2 C3 C4 -178.4(6)
C1 C2 C3 C4 2.2(7)
O4 C3 C4 C5 0.4(12)
C2 C3 C4 C5 179.2(6)
O4 C3 C4 C9 179.0(7)
C2 C3 C4 C9 -2.2(7)
C9 C4 C5 C6 -0.9(11)
C3 C4 C5 C6 177.6(7)
C4 C5 C6 C7 2.4(14)
C5 C6 C7 C8 -2.8(16)
C6 C7 C8 C9 1.5(14)
C7 C8 C9 C4 0.1(12)
C7 C8 C9 C1 179.6(8)
C5 C4 C9 C8 -0.3(11)
C3 C4 C9 C8 -179.1(6)
C5 C4 C9 C1 -179.9(6)
C3 C4 C9 C1 1.3(8)
N1 C1 C9 C8 0.6(12)
C2 C1 C9 C8 -179.4(7)
N1 C1 C9 C4 -179.9(6)
C2 C1 C9 C4 0.2(7)
N3 C10 C11 N4 -1.2(13)
C18 C10 C11 N4 176.7(8)
N3 C10 C11 C12 -176.2(6)
C18 C10 C11 C12 1.7(8)
N4 C11 C12 O7 3.3(13)
C10 C11 C12 O7 179.2(8)
N4 C11 C12 C13 -177.5(6)
C10 C11 C12 C13 -1.7(8)
O7 C12 C13 C14 -1.2(14)
C11 C12 C13 C14 179.7(7)
O7 C12 C13 C18 -179.8(8)
C11 C12 C13 C18 1.0(8)
C18 C13 C14 C15 0.8(12)
C12 C13 C14 C15 -177.7(8)
C13 C14 C15 C16 -0.7(13)
C14 C15 C16 C17 -0.1(13)
C15 C16 C17 C18 0.8(11)
C16 C17 C18 C13 -0.7(10)
C16 C17 C18 C10 177.6(7)
C14 C13 C18 C17 -0.1(11)
C12 C13 C18 C17 178.7(6)
C14 C13 C18 C10 -178.8(7)
C12 C13 C18 C10 0.0(8)
N3 C10 C18 C17 -1.8(12)
C11 C10 C18 C17 -179.5(7)
N3 C10 C18 C13 176.7(7)
C11 C10 C18 C13 -1.1(7)
N5 C19 C20 N6 -3.4(13)
C27 C19 C20 N6 175.4(8)
N5 C19 C20 C21 178.2(6)
C27 C19 C20 C21 -3.0(8)
N6 C20 C21 O10 0.2(13)
C19 C20 C21 O10 178.8(8)
N6 C20 C21 C22 -176.8(7)
C19 C20 C21 C22 1.8(8)
O10 C21 C22 C23 2.7(14)
C20 C21 C22 C23 179.6(7)
O10 C21 C22 C27 -176.8(9)
C20 C21 C22 C27 0.1(8)
C27 C22 C23 C24 0.3(10)
C21 C22 C23 C24 -179.2(7)
C22 C23 C24 C25 1.2(11)
C23 C24 C25 C26 -2.7(11)
C24 C25 C26 C27 2.7(10)
C25 C26 C27 C22 -1.3(10)
C25 C26 C27 C19 -179.6(7)
C23 C22 C27 C26 -0.2(10)
C21 C22 C27 C26 179.4(7)
C23 C22 C27 C19 178.5(6)
C21 C22 C27 C19 -2.0(8)
N5 C19 C27 C26 0.2(13)
C20 C19 C27 C26 -178.4(7)
N5 C19 C27 C22 -178.2(7)
C20 C19 C27 C22 3.1(8)
O5 Mn1 O1 Mn2 -4.4(3)
N1 Mn1 O1 Mn2 178.4(3)
O14 Mn1 O1 Mn2 87.9(3)
O13 Mn1 O1 Mn2 -98.2(3)
O5 Mn1 O1 Mn3 -176.9(3)
N1 Mn1 O1 Mn3 5.9(3)
O14 Mn1 O1 Mn3 -84.6(3)
O13 Mn1 O1 Mn3 89.3(3)
O8 Mn2 O1 Mn1 -176.5(3)
N3 Mn2 O1 Mn1 2.5(3)
O12 Mn2 O1 Mn1 -82.7(3)
O11 Mn2 O1 Mn1 92.5(3)
O8 Mn2 O1 Mn3 -4.0(3)
N3 Mn2 O1 Mn3 175.0(3)
O12 Mn2 O1 Mn3 89.8(3)
O11 Mn2 O1 Mn3 -94.9(3)
O9 Mn3 O1 Mn1 -91.0(5)
O2 Mn3 O1 Mn1 -11.4(3)
N5 Mn3 O1 Mn1 -179.0(3)
Cl1 Mn3 O1 Mn1 87.0(3)
O9 Mn3 O1 Mn2 96.6(5)
O2 Mn3 O1 Mn2 176.2(3)
N5 Mn3 O1 Mn2 8.6(3)
Cl1 Mn3 O1 Mn2 -85.5(3)
O9 Mn3 O2 N1 175.1(4)
O1 Mn3 O2 N1 15.2(4)
N5 Mn3 O2 N1 105.0(8)
Cl1 Mn3 O2 N1 -85.1(4)
O5 Mn1 O3 N2 -177.5(5)
N1 Mn1 O3 N2 -0.4(5)
O14 Mn1 O3 N2 90.1(5)
O13 Mn1 O3 N2 -83.8(5)
O1 Mn1 O5 N3 5.4(4)
O3 Mn1 O5 N3 -172.4(4)
O14 Mn1 O5 N3 -82.9(4)
O13 Mn1 O5 N3 97.2(4)
O8 Mn2 O6 N4 172.6(6)
N3 Mn2 O6 N4 -6.4(6)
O12 Mn2 O6 N4 78.9(6)
O11 Mn2 O6 N4 -96.3(6)
O1 Mn2 O8 N5 -5.6(5)
O6 Mn2 O8 N5 171.7(5)
O12 Mn2 O8 N5 -96.3(5)
O11 Mn2 O8 N5 83.0(4)
O1 Mn3 O9 N6 -108.4(7)
O2 Mn3 O9 N6 171.0(6)
N5 Mn3 O9 N6 -20.7(6)
Cl1 Mn3 O9 N6 73.7(6)
C2 C1 N1 O2 177.5(5)
C9 C1 N1 O2 -2.5(10)
C2 C1 N1 Mn1 1.8(8)
C9 C1 N1 Mn1 -178.2(5)
Mn3 O2 N1 C1 169.5(4)
Mn3 O2 N1 Mn1 -14.6(6)
O1 Mn1 N1 C1 -179.1(5)
O3 Mn1 N1 C1 -1.2(5)
O14 Mn1 N1 C1 -90.8(5)
O13 Mn1 N1 C1 89.3(5)
O1 Mn1 N1 O2 5.3(4)
O3 Mn1 N1 O2 -176.8(4)
O14 Mn1 N1 O2 93.5(4)
O13 Mn1 N1 O2 -86.3(4)
C1 C2 N2 O3 -0.9(11)
C3 C2 N2 O3 179.9(5)
Mn1 O3 N2 C2 1.2(8)
C11 C10 N3 O5 178.0(5)
C18 C10 N3 O5 0.6(10)
C11 C10 N3 Mn2 -4.0(9)
C18 C10 N3 Mn2 178.6(5)
Mn1 O5 N3 C10 173.3(5)
Mn1 O5 N3 Mn2 -4.8(5)
O1 Mn2 N3 C10 -176.6(5)
O6 Mn2 N3 C10 6.1(5)
O12 Mn2 N3 C10 -86.0(5)
O11 Mn2 N3 C10 94.8(5)
O1 Mn2 N3 O5 1.4(4)
O6 Mn2 N3 O5 -175.9(4)
O12 Mn2 N3 O5 92.0(4)
O11 Mn2 N3 O5 -87.2(4)
C10 C11 N4 O6 1.7(12)
C12 C11 N4 O6 176.3(6)
Mn2 O6 N4 C11 3.7(10)
C27 C19 N5 O8 1.5(11)
C20 C19 N5 O8 180.0(6)
C27 C19 N5 Mn3 173.5(6)
C20 C19 N5 Mn3 -8.0(9)
Mn2 O8 N5 C19 -174.3(4)
Mn2 O8 N5 Mn3 13.2(6)
O9 Mn3 N5 C19 15.8(6)
O1 Mn3 N5 C19 175.4(6)
O2 Mn3 N5 C19 85.4(9)
Cl1 Mn3 N5 C19 -84.6(5)
O9 Mn3 N5 O8 -172.5(5)
O1 Mn3 N5 O8 -12.8(5)
O2 Mn3 N5 O8 -102.8(8)
Cl1 Mn3 N5 O8 87.2(4)
C19 C20 N6 O9 -0.2(13)
C21 C20 N6 O9 178.0(6)
Mn3 O9 N6 C20 16.4(10)
O1 Mn2 O12 C28 172.2(13)
O6 Mn2 O12 C28 -9.2(14)
O8 Mn2 O12 C28 -95.8(13)
N3 Mn2 O12 C28 82.1(13)
Mn2 O12 C28 N7 90.1(19)
O12 C28 N7 C30 -8(3)
O12 C28 N7 C29 -170(2)
O15 C31 N8 C32 179.8(10)
O15 C31 N8 C33 -2.1(15)
O16 C34 N9 C36 166.7(15)
O16 C34 N9 C35 6.9(19)
